data_7227066
loop_
_publ_author_name
'Tarai, Arup'
'Baruah, Jubaraj B.'

_publ_section_title
;
 Quaternary and senary sub-assemblies in cocrystals and salts of
 quinoline-4-carbaldoxime with aromatic carboxylic acids
;
_journal_issue 47
_journal_name_full CrystEngComm
_journal_page_first 9095
_journal_paper_doi 10.1039/C6CE02170K
_journal_volume 18
_journal_year 2016
_chemical_formula_moiety 'C10 H9 N2 O, C7 H5 O3'
_chemical_formula_sum 'C17 H14 N2 O4'
_chemical_formula_weight 310.30
_chemical_name_systematic
; 
 ? 
;
_space_group_IT_number 14
_space_group_name_Hall '-P 2ybc'
_symmetry_cell_setting monoclinic
_symmetry_space_group_name_Hall '-P 2ybc'
_symmetry_space_group_name_H-M 'P 1 21/c 1'
_atom_sites_solution_hydrogens geom
_atom_sites_solution_primary direct
_atom_sites_solution_secondary difmap
_audit_creation_method SHELXL-97
_audit_update_record
;
2016-10-13 deposited with the CCDC.
2016-11-10 downloaded from the CCDC.
;
_cell_angle_alpha 90.00
_cell_angle_beta 107.874(19)
_cell_angle_gamma 90.00
_cell_formula_units_Z 4
_cell_length_a 9.0241(15)
_cell_length_b 11.982(2)
_cell_length_c 14.549(2)
_cell_measurement_reflns_used 1052
_cell_measurement_temperature 296(2)
_cell_measurement_theta_max 20.30
_cell_measurement_theta_min 2.21
_cell_volume 1497.2(4)
_computing_structure_refinement 'SHELXL-97 (Sheldrick, 1997)'
_computing_structure_solution 'SHELXS-97 (Sheldrick, 1990)'
_diffrn_ambient_temperature 296(2)
_diffrn_measured_fraction_theta_full 0.994
_diffrn_measured_fraction_theta_max 0.994
_diffrn_measurement_device_type 'CCD area detector'
_diffrn_measurement_method 'phi and omega scans'
_diffrn_radiation_monochromator graphite
_diffrn_radiation_source 'fine-focus sealed tube'
_diffrn_radiation_type MoK\a
_diffrn_radiation_wavelength 0.71073
_diffrn_reflns_av_R_equivalents 0.0210
_diffrn_reflns_av_sigmaI/netI 0.0597
_diffrn_reflns_limit_h_max 9
_diffrn_reflns_limit_h_min -10
_diffrn_reflns_limit_k_max 5
_diffrn_reflns_limit_k_min -14
_diffrn_reflns_limit_l_max 17
_diffrn_reflns_limit_l_min -17
_diffrn_reflns_number 3384
_diffrn_reflns_theta_full 25.24
_diffrn_reflns_theta_max 25.24
_diffrn_reflns_theta_min 2.92
_exptl_absorpt_coefficient_mu 0.100
_exptl_absorpt_correction_T_max 0.988
_exptl_absorpt_correction_T_min 0.972
_exptl_absorpt_correction_type multi-scan
_exptl_absorpt_process_details multi-scan
_exptl_crystal_colour Colourless
_exptl_crystal_density_diffrn 1.377
_exptl_crystal_density_method 'not measured'
_exptl_crystal_description Needle
_exptl_crystal_F_000 1252
_exptl_crystal_size_max 0.32
_exptl_crystal_size_mid 0.24
_exptl_crystal_size_min 0.12
_refine_diff_density_max 0.578
_refine_diff_density_min -0.240
_refine_diff_density_rms 0.053
_refine_ls_extinction_method none
_refine_ls_goodness_of_fit_ref 1.063
_refine_ls_hydrogen_treatment mixed
_refine_ls_matrix_type full
_refine_ls_number_parameters 214
_refine_ls_number_reflns 2690
_refine_ls_number_restraints 1
_refine_ls_restrained_S_all 1.063
_refine_ls_R_factor_all 0.1722
_refine_ls_R_factor_gt 0.0928
_refine_ls_shift/su_max 0.000
_refine_ls_shift/su_mean 0.000
_refine_ls_structure_factor_coef Fsqd
_refine_ls_weighting_details 'calc w=1/[\s^2^(Fo^2^)+(0.0100P)^2^+5.0000P] where P=(Fo^2^+2Fc^2^)/3'
_refine_ls_weighting_scheme calc
_refine_ls_wR_factor_gt 0.1547
_refine_ls_wR_factor_ref 0.1945
_reflns_number_gt 1114
_reflns_number_total 2690
_reflns_threshold_expression >2sigma(I)
_cod_data_source_file c6ce02170k2.cif
_cod_data_source_block exp_2508
_cod_depositor_comments
;
The following automatic conversions were performed:

'_symmetry_cell_setting' value 'Monoclinic' changed to 'monoclinic'
according to
/usr/data/users/saulius/crontab/automatic-downloads/rss-feeds/RSC/lib/dictionaries/cif_core.dic
dictionary named 'cif_core.dic' version 2.4.2 from 2011-04-26.

Automatic conversion script
Id: cif_fix_values 4268 2015-11-12 08:31:59Z antanas 

 Adding full bibliography for 7227063--7227069.cif.
;
_cod_original_sg_symbol_H-M 'P 21/c'
_cod_database_code 7227066

loop_
_symmetry_equiv_pos_as_xyz
'x, y, z'
'-x, y+1/2, -z+1/2'
'-x, -y, -z'
'x, -y-1/2, z-1/2'

loop_
_atom_site_label
_atom_site_type_symbol
_atom_site_fract_x
_atom_site_fract_y
_atom_site_fract_z
_atom_site_U_iso_or_equiv
_atom_site_adp_type
_atom_site_occupancy
_atom_site_symmetry_multiplicity
_atom_site_calc_flag
_atom_site_refinement_flags
O3 O 0.4949(6) 0.3538(4) 0.3721(4) 0.0760(15) Uani 1 1 d .
O2 O 0.3522(5) 0.5045(4) 0.3173(4) 0.0739(14) Uani 1 1 d .
C9 C 0.7431(7) 0.7797(5) 0.4809(4) 0.0453(15) Uani 1 1 d .
C13 C 0.2625(10) 0.2075(6) 0.2744(5) 0.080(3) Uani 1 1 d .
H13 H 0.3557 0.1752 0.3110 0.096 Uiso 1 1 calc R
N2 N 0.6049(8) 0.6082(5) 0.4255(5) 0.0617(15) Uani 1 1 d D
C2 C 0.8743(8) 0.7143(5) 0.5321(5) 0.0545(17) Uani 1 1 d .
O1 O 1.2751(6) 0.7733(5) 0.6439(5) 0.1001(19) Uani 1 1 d .
H1 H 1.3544 0.7397 0.6443 0.150 Uiso 1 1 calc R
C12 C 0.2400(7) 0.3270(5) 0.2650(4) 0.0479(15) Uani 1 1 d .
C10 C 0.6082(8) 0.7233(5) 0.4267(5) 0.0538(17) Uani 1 1 d .
C3 C 0.8633(8) 0.5983(5) 0.5281(5) 0.0592(18) Uani 1 1 d .
H3 H 0.9482 0.5548 0.5613 0.071 Uiso 1 1 calc R
C17 C 0.1022(9) 0.3728(6) 0.2081(5) 0.0613(18) Uani 1 1 d .
C11 C 0.3720(8) 0.3978(6) 0.3209(5) 0.0583(18) Uani 1 1 d .
C7 C 0.6133(9) 0.9527(6) 0.4259(5) 0.073(2) Uani 1 1 d .
H7 H 0.6134 1.0303 0.4248 0.088 Uiso 1 1 calc R
N1 N 1.1463(7) 0.7106(5) 0.5958(4) 0.0728(17) Uani 1 1 d .
C8 C 0.7422(9) 0.8971(5) 0.4784(5) 0.0625(19) Uani 1 1 d .
H8 H 0.8304 0.9367 0.5128 0.075 Uiso 1 1 calc R
O4 O 0.0833(7) 0.4809(5) 0.1946(5) 0.112(2) Uani 1 1 d .
H4 H 0.1581 0.5138 0.2311 0.167 Uiso 1 1 calc R
C4 C 0.7271(9) 0.5483(6) 0.4751(5) 0.0636(19) Uani 1 1 d .
H4A H 0.7203 0.4708 0.4739 0.076 Uiso 1 1 calc R
C5 C 0.4735(8) 0.7816(6) 0.3732(5) 0.0645(19) Uani 1 1 d .
H5 H 0.3835 0.7438 0.3389 0.077 Uiso 1 1 calc R
C14 C 0.1329(11) 0.1447(7) 0.2239(6) 0.082(2) Uani 1 1 d .
H14 H 0.1405 0.0674 0.2278 0.098 Uiso 1 1 calc R
C6 C 0.4797(9) 0.8943(7) 0.3734(5) 0.074(2) Uani 1 1 d .
H6 H 0.3928 0.9343 0.3376 0.089 Uiso 1 1 calc R
C16 C -0.0245(8) 0.3049(7) 0.1583(5) 0.076(2) Uani 1 1 d .
H16 H -0.1173 0.3361 0.1200 0.091 Uiso 1 1 calc R
C1 C 1.0214(8) 0.7673(6) 0.5835(5) 0.066(2) Uani 1 1 d .
H1A H 1.0247 0.8399 0.6067 0.080 Uiso 1 1 calc R
C15 C -0.0069(10) 0.1912(7) 0.1682(6) 0.082(2) Uani 1 1 d .
H15 H -0.0897 0.1447 0.1372 0.098 Uiso 1 1 calc R
H2A H 0.519(5) 0.582(6) 0.386(4) 0.10(3) Uiso 1 1 d D

loop_
_atom_site_aniso_label
_atom_site_aniso_U_11
_atom_site_aniso_U_22
_atom_site_aniso_U_33
_atom_site_aniso_U_23
_atom_site_aniso_U_13
_atom_site_aniso_U_12
O3 0.064(3) 0.080(4) 0.072(4) 0.002(3) 0.004(3) 0.007(3)
O2 0.070(3) 0.055(3) 0.089(4) -0.001(3) 0.012(3) -0.003(3)
C9 0.050(4) 0.047(4) 0.040(4) -0.002(3) 0.015(3) -0.001(3)
C13 0.121(7) 0.071(5) 0.073(5) -0.029(4) 0.067(5) -0.054(5)
N2 0.068(4) 0.060(4) 0.059(4) -0.004(3) 0.022(4) -0.009(4)
C2 0.064(5) 0.056(4) 0.047(4) -0.011(3) 0.021(4) -0.007(3)
O1 0.081(4) 0.083(4) 0.112(5) -0.024(4) -0.006(4) 0.003(3)
C12 0.049(4) 0.052(4) 0.043(4) -0.001(3) 0.014(4) -0.002(3)
C10 0.069(5) 0.049(4) 0.052(4) 0.002(3) 0.031(4) 0.001(3)
C3 0.065(5) 0.052(4) 0.056(4) -0.003(3) 0.013(4) 0.000(4)
C17 0.078(5) 0.047(4) 0.066(5) -0.001(4) 0.032(4) 0.004(4)
C11 0.063(5) 0.065(5) 0.050(4) 0.001(3) 0.022(4) 0.000(4)
C7 0.084(6) 0.056(5) 0.087(6) 0.006(4) 0.036(5) 0.019(4)
N1 0.070(4) 0.073(4) 0.063(4) -0.011(3) 0.003(4) -0.007(3)
C8 0.076(5) 0.046(4) 0.069(5) -0.009(3) 0.028(4) -0.004(4)
O4 0.099(5) 0.093(5) 0.134(6) -0.008(4) 0.022(4) 0.020(4)
C4 0.074(5) 0.060(5) 0.059(5) 0.005(4) 0.023(4) 0.006(4)
C5 0.059(5) 0.065(5) 0.070(5) 0.002(4) 0.020(4) 0.006(4)
C14 0.113(7) 0.063(5) 0.079(6) -0.001(4) 0.045(6) -0.010(5)
C6 0.063(5) 0.077(6) 0.080(6) 0.009(4) 0.021(5) 0.017(4)
C16 0.058(5) 0.107(7) 0.058(5) -0.012(4) 0.010(4) -0.015(5)
C1 0.075(5) 0.054(4) 0.067(5) -0.013(4) 0.017(4) 0.014(4)
C15 0.096(7) 0.084(6) 0.073(6) -0.020(5) 0.037(6) -0.039(5)

loop_
_atom_type_symbol
_atom_type_description
_atom_type_scat_dispersion_real
_atom_type_scat_dispersion_imag
_atom_type_scat_source
C C 0.0033 0.0016 'International Tables Vol C Tables 4.2.6.8 and 6.1.1.4'
H H 0.0000 0.0000 'International Tables Vol C Tables 4.2.6.8 and 6.1.1.4'
N N 0.0061 0.0033 'International Tables Vol C Tables 4.2.6.8 and 6.1.1.4'
O O 0.0106 0.0060 'International Tables Vol C Tables 4.2.6.8 and 6.1.1.4'
F F 0.0171 0.0103 'International Tables Vol C Tables 4.2.6.8 and 6.1.1.4'

loop_
_geom_angle_atom_site_label_1
_geom_angle_atom_site_label_2
_geom_angle_atom_site_label_3
_geom_angle
C10 C9 C8 118.0(6)
C10 C9 C2 117.8(5)
C8 C9 C2 124.1(6)
C14 C13 C12 114.4(8)
C4 N2 C10 121.5(7)
C3 C2 C9 119.3(6)
C3 C2 C1 120.0(6)
C9 C2 C1 120.6(6)
C17 C12 C13 121.7(6)
C17 C12 C11 121.7(6)
C13 C12 C11 116.6(6)
N2 C10 C9 120.0(6)
N2 C10 C5 118.5(7)
C9 C10 C5 121.5(6)
C4 C3 C2 119.9(7)
O4 C17 C12 122.3(7)
O4 C17 C16 116.4(7)
C12 C17 C16 121.3(7)
O3 C11 O2 122.0(7)
O3 C11 C12 120.1(6)
O2 C11 C12 117.8(6)
C8 C7 C6 120.6(7)
C1 N1 O1 110.5(6)
C7 C8 C9 120.2(7)
N2 C4 C3 121.4(7)
C6 C5 C10 117.7(7)
C15 C14 C13 123.8(8)
C5 C6 C7 121.9(7)
C15 C16 C17 118.0(8)
N1 C1 C2 117.7(6)
C16 C15 C14 120.9(7)

loop_
_geom_bond_atom_site_label_1
_geom_bond_atom_site_label_2
_geom_bond_distance
O3 C11 1.247(8)
O2 C11 1.290(7)
C9 C10 1.404(8)
C9 C8 1.408(8)
C9 C2 1.425(8)
C13 C14 1.395(10)
C13 C12 1.447(9)
N2 C4 1.328(9)
N2 C10 1.379(8)
C2 C3 1.394(8)
C2 C1 1.455(9)
O1 N1 1.381(7)
C12 C17 1.379(9)
C12 C11 1.485(9)
C10 C5 1.412(9)
C3 C4 1.372(9)
C17 O4 1.314(8)
C17 C16 1.409(9)
C7 C8 1.354(9)
C7 C6 1.400(10)
N1 C1 1.281(8)
C5 C6 1.351(9)
C14 C15 1.390(10)
C16 C15 1.374(10)
